data_4083391
loop_
_publ_author_name
'Yuan, Shifang'
'Wei, Xuehong'
'Tong, Hongbo'
'Zhang, Liping'
'Liu, Diansheng'
'Sun, Wen-Hua'

_publ_section_title
;
 \m2,\h1-N-[(N,N-Dimethylamino)dimethylsilyl]-2,6-diisopropylanilido Metal
 (Li, Zr, Hf) Compounds and the Catalytic Behaviors of the IVB Compounds
 in Ethylene (Co)Polymerization\x
;
_journal_issue 9
_journal_name_full Organometallics
_journal_page_first 2085
_journal_paper_doi 10.1021/om100044b
_journal_volume 29
_journal_year 2010
_chemical_formula_moiety 'C32 H58 Li2 N4 Si2'
_chemical_formula_sum 'C32 H58 Li2 N4 Si2'
_chemical_formula_weight 568.88
_chemical_name_systematic
; 
 bis[N-((dimethylamino)dimethylsilyl)-2,6-diisopropyl-
benzenamino lithium]
;
_space_group_IT_number 14
_symmetry_cell_setting monoclinic
_symmetry_space_group_name_Hall '-P 2ybc'
_symmetry_space_group_name_H-M 'P 1 21/c 1'
_atom_sites_solution_hydrogens geom
_atom_sites_solution_primary direct
_atom_sites_solution_secondary difmap
_audit_creation_method SHELXL-97
_cell_angle_alpha 90.00
_cell_angle_beta 118.051(4)
_cell_angle_gamma 90.00
_cell_formula_units_Z 2
_cell_length_a 11.181(5)
_cell_length_b 15.887(7)
_cell_length_c 11.274(5)
_cell_measurement_reflns_used 1629
_cell_measurement_temperature 273(2)
_cell_measurement_theta_max 24.373
_cell_measurement_theta_min 2.471
_cell_volume 1767.4(14)
_computing_cell_refinement 'Rapid Auto(Rigaku 2001)'
_computing_data_collection 'Rapid Auto(Rigaku 2001)'
_computing_data_reduction 'Rapid Auto(Rigaku 2001)'
_computing_molecular_graphics 'XP in Siemens SHELXTL (Sheldrick, 1994)'
_computing_publication_material 'SHELX97 (Sheldrick, 1997)'
_computing_structure_refinement 'SHELXL-97 (Sheldrick, 1997)'
_computing_structure_solution 'SHELXS-97 (Sheldrick, 1990)'
_diffrn_ambient_temperature 273(2)
_diffrn_measured_fraction_theta_full 0.970
_diffrn_measured_fraction_theta_max 0.970
_diffrn_measurement_device_type 'Rigaku raxis Rapid IP Area Detector'
_diffrn_measurement_method '\w scans at fixed \c = 45\%'
_diffrn_radiation_monochromator graphite
_diffrn_radiation_source 'fine-focus sealed tube'
_diffrn_radiation_type MoK\a
_diffrn_radiation_wavelength 0.71073
_diffrn_reflns_av_R_equivalents 0.0503
_diffrn_reflns_av_sigmaI/netI 0.0633
_diffrn_reflns_limit_h_max 12
_diffrn_reflns_limit_h_min -13
_diffrn_reflns_limit_k_max 18
_diffrn_reflns_limit_k_min -18
_diffrn_reflns_limit_l_max 12
_diffrn_reflns_limit_l_min -13
_diffrn_reflns_number 6900
_diffrn_reflns_theta_full 25.01
_diffrn_reflns_theta_max 25.01
_diffrn_reflns_theta_min 2.06
_diffrn_standards_decay_% none
_diffrn_standards_interval_count none
_diffrn_standards_interval_time none
_diffrn_standards_number none
_exptl_absorpt_coefficient_mu 0.125
_exptl_absorpt_correction_T_max 0.9754
_exptl_absorpt_correction_T_min 0.9634
_exptl_absorpt_correction_type multi-scan
_exptl_absorpt_process_details sadabs
_exptl_crystal_colour colorless
_exptl_crystal_density_diffrn 1.069
_exptl_crystal_density_method 'not measured'
_exptl_crystal_description monoclinic
_exptl_crystal_F_000 624
_exptl_crystal_size_max 0.30
_exptl_crystal_size_mid 0.20
_exptl_crystal_size_min 0.20
_refine_diff_density_max 0.315
_refine_diff_density_min -0.429
_refine_diff_density_rms 0.092
_refine_ls_extinction_method none
_refine_ls_goodness_of_fit_ref 0.868
_refine_ls_hydrogen_treatment constr
_refine_ls_matrix_type full
_refine_ls_number_parameters 189
_refine_ls_number_reflns 3028
_refine_ls_number_restraints 0
_refine_ls_restrained_S_all 0.868
_refine_ls_R_factor_all 0.0966
_refine_ls_R_factor_gt 0.0714
_refine_ls_shift/su_max 0.000
_refine_ls_shift/su_mean 0.000
_refine_ls_structure_factor_coef Fsqd
_refine_ls_weighting_details 'calc w=1/[\s^2^(Fo^2^)+(0.1561P)^2^+2.4988P] where P=(Fo^2^+2Fc^2^)/3'
_refine_ls_weighting_scheme calc
_refine_ls_wR_factor_gt 0.1917
_refine_ls_wR_factor_ref 0.2257
_reflns_number_gt 2373
_reflns_number_total 3028
_reflns_threshold_expression >2sigma(I)
_cod_data_source_file om100044b_si_002.cif
_cod_data_source_block 1c
_cod_original_sg_symbol_H-M P2(1)/c
_cod_database_code 4083391

loop_
_symmetry_equiv_pos_as_xyz
'x, y, z'
'-x, y+1/2, -z+1/2'
'-x, -y, -z'
'x, -y-1/2, z-1/2'

loop_
_atom_site_label
_atom_site_type_symbol
_atom_site_fract_x
_atom_site_fract_y
_atom_site_fract_z
_atom_site_U_iso_or_equiv
_atom_site_adp_type
_atom_site_occupancy
_atom_site_symmetry_multiplicity
_atom_site_calc_flag
_atom_site_refinement_flags
Li Li 0.4331(6) 0.5498(3) -0.0874(5) 0.0305(12) Uani 1 1 d .
N1 N 0.3823(3) 0.49558(16) 0.0446(3) 0.0244(6) Uani 1 1 d .
N2 N 0.5936(3) 0.46000(18) 0.2869(3) 0.0300(7) Uani 1 1 d .
Si Si 0.42489(9) 0.50003(6) 0.20929(9) 0.0268(3) Uani 1 1 d .
C1 C 0.2503(3) 0.47890(19) -0.0586(3) 0.0227(7) Uani 1 1 d .
C2 C 0.1576(3) 0.5452(2) -0.1251(3) 0.0301(8) Uani 1 1 d .
C3 C 0.0338(4) 0.5273(2) -0.2363(4) 0.0397(9) Uani 1 1 d .
H3 H -0.0266 0.5709 -0.2798 0.048 Uiso 1 1 calc R
C4 C -0.0010(4) 0.4466(3) -0.2832(4) 0.0469(10) Uani 1 1 d .
H4 H -0.0825 0.4362 -0.3599 0.056 Uiso 1 1 calc R
C5 C 0.0852(4) 0.3809(2) -0.2165(4) 0.0405(9) Uani 1 1 d .
H5 H 0.0596 0.3261 -0.2469 0.049 Uiso 1 1 calc R
C6 C 0.2098(3) 0.3952(2) -0.1044(3) 0.0286(8) Uani 1 1 d .
C7 C 0.3015(4) 0.3214(2) -0.0327(4) 0.0340(8) Uani 1 1 d .
H7 H 0.3603 0.3393 0.0601 0.041 Uiso 1 1 calc R
C8 C 0.2248(4) 0.2431(3) -0.0259(5) 0.0519(11) Uani 1 1 d .
H8A H 0.1746 0.2195 -0.1142 0.078 Uiso 1 1 calc R
H8B H 0.1634 0.2586 0.0078 0.078 Uiso 1 1 calc R
H8C H 0.2882 0.2023 0.0329 0.078 Uiso 1 1 calc R
C9 C 0.3933(4) 0.2993(3) -0.0931(5) 0.0489(10) Uani 1 1 d .
H9A H 0.3393 0.2808 -0.1841 0.073 Uiso 1 1 calc R
H9B H 0.4541 0.2551 -0.0415 0.073 Uiso 1 1 calc R
H9C H 0.4446 0.3481 -0.0919 0.073 Uiso 1 1 calc R
C10 C 0.1868(4) 0.6351(2) -0.0725(4) 0.0361(9) Uani 1 1 d .
H10 H 0.2760 0.6350 0.0074 0.043 Uiso 1 1 calc R
C11 C 0.1938(5) 0.6965(3) -0.1721(5) 0.0538(11) Uani 1 1 d .
H11A H 0.2697 0.6827 -0.1863 0.081 Uiso 1 1 calc R
H11B H 0.2044 0.7527 -0.1371 0.081 Uiso 1 1 calc R
H11C H 0.1117 0.6931 -0.2558 0.081 Uiso 1 1 calc R
C12 C 0.0839(5) 0.6653(3) -0.0283(5) 0.0539(11) Uani 1 1 d .
H12A H -0.0037 0.6703 -0.1055 0.081 Uiso 1 1 calc R
H12B H 0.1114 0.7191 0.0149 0.081 Uiso 1 1 calc R
H12C H 0.0794 0.6254 0.0335 0.081 Uiso 1 1 calc R
C13 C 0.3126(4) 0.4355(3) 0.2547(4) 0.0459(10) Uani 1 1 d .
H13A H 0.2231 0.4593 0.2136 0.069 Uiso 1 1 calc R
H13B H 0.3483 0.4351 0.3506 0.069 Uiso 1 1 calc R
H13C H 0.3085 0.3789 0.2232 0.069 Uiso 1 1 calc R
C14 C 0.4295(4) 0.6065(3) 0.2834(4) 0.0435(10) Uani 1 1 d .
H14A H 0.4770 0.6452 0.2551 0.065 Uiso 1 1 calc R
H14B H 0.4753 0.6025 0.3797 0.065 Uiso 1 1 calc R
H14C H 0.3386 0.6261 0.2534 0.065 Uiso 1 1 calc R
C15 C 0.6175(4) 0.3799(3) 0.3588(4) 0.0463(10) Uani 1 1 d .
H15A H 0.7072 0.3602 0.3828 0.070 Uiso 1 1 calc R
H15B H 0.5523 0.3391 0.3020 0.070 Uiso 1 1 calc R
H15C H 0.6087 0.3878 0.4388 0.070 Uiso 1 1 calc R
C16 C 0.7053(4) 0.5177(3) 0.3664(4) 0.0453(10) Uani 1 1 d .
H16A H 0.7076 0.5281 0.4513 0.068 Uiso 1 1 calc R
H16B H 0.6920 0.5698 0.3187 0.068 Uiso 1 1 calc R
H16C H 0.7895 0.4928 0.3812 0.068 Uiso 1 1 calc R

loop_
_atom_site_aniso_label
_atom_site_aniso_U_11
_atom_site_aniso_U_22
_atom_site_aniso_U_33
_atom_site_aniso_U_23
_atom_site_aniso_U_13
_atom_site_aniso_U_12
Li 0.031(3) 0.037(3) 0.025(3) 0.007(2) 0.015(2) 0.008(2)
N1 0.0206(13) 0.0265(14) 0.0257(15) -0.0001(11) 0.0104(11) 0.0006(10)
N2 0.0281(15) 0.0366(16) 0.0260(15) 0.0050(12) 0.0133(12) 0.0044(12)
Si 0.0266(5) 0.0325(5) 0.0240(6) -0.0002(4) 0.0143(4) 0.0020(4)
C1 0.0222(16) 0.0268(16) 0.0210(16) -0.0003(13) 0.0116(13) -0.0011(13)
C2 0.0278(18) 0.0288(18) 0.0329(19) 0.0031(14) 0.0135(15) 0.0052(14)
C3 0.0266(18) 0.041(2) 0.038(2) 0.0117(17) 0.0042(16) 0.0106(16)
C4 0.0261(19) 0.053(2) 0.040(2) -0.0061(19) -0.0025(16) -0.0043(17)
C5 0.034(2) 0.035(2) 0.039(2) -0.0029(16) 0.0058(17) -0.0036(16)
C6 0.0291(17) 0.0294(17) 0.0257(17) 0.0005(14) 0.0114(14) -0.0008(14)
C7 0.0338(19) 0.0277(18) 0.036(2) -0.0003(15) 0.0131(16) -0.0012(14)
C8 0.053(3) 0.036(2) 0.064(3) 0.013(2) 0.024(2) -0.0004(19)
C9 0.049(2) 0.039(2) 0.058(3) 0.002(2) 0.025(2) 0.0108(19)
C10 0.0315(19) 0.0306(18) 0.042(2) 0.0017(16) 0.0138(16) 0.0097(15)
C11 0.062(3) 0.039(2) 0.069(3) 0.006(2) 0.038(2) 0.004(2)
C12 0.057(3) 0.047(2) 0.070(3) -0.009(2) 0.040(2) 0.005(2)
C13 0.044(2) 0.058(3) 0.045(2) 0.0056(19) 0.029(2) -0.0018(19)
C14 0.049(2) 0.047(2) 0.035(2) -0.0111(17) 0.0205(18) 0.0070(18)
C15 0.051(2) 0.050(2) 0.036(2) 0.0167(18) 0.0192(19) 0.0130(19)
C16 0.032(2) 0.055(2) 0.037(2) -0.0018(18) 0.0065(17) 0.0029(17)

loop_
_atom_type_symbol
_atom_type_description
_atom_type_scat_dispersion_real
_atom_type_scat_dispersion_imag
_atom_type_scat_source
C C 0.0033 0.0016 'International Tables Vol C Tables 4.2.6.8 and 6.1.1.4'
H H 0.0000 0.0000 'International Tables Vol C Tables 4.2.6.8 and 6.1.1.4'
Li Li -0.0003 0.0001 'International Tables Vol C Tables 4.2.6.8 and 6.1.1.4'
N N 0.0061 0.0033 'International Tables Vol C Tables 4.2.6.8 and 6.1.1.4'
Si Si 0.0817 0.0704 'International Tables Vol C Tables 4.2.6.8 and 6.1.1.4'

loop_
_geom_angle_atom_site_label_1
_geom_angle_atom_site_label_2
_geom_angle_atom_site_label_3
_geom_angle
_geom_angle_site_symmetry_1
_geom_angle_site_symmetry_3
N1 Li N1 106.4(3) 3_665 .
N1 Li N2 81.1(2) 3_665 3_665
N1 Li N2 143.0(3) . 3_665
N1 Li Li 53.2(2) 3_665 3_665
N1 Li Li 53.2(2) . 3_665
N2 Li Li 122.5(4) 3_665 3_665
N1 Li Si 39.31(12) 3_665 3_665
N1 Li Si 134.1(3) . 3_665
N2 Li Si 41.83(12) 3_665 3_665
Li Li Si 86.3(3) 3_665 3_665
C1 N1 Si 124.0(2) . .
C1 N1 Li 133.3(3) . 3_665
Si N1 Li 91.41(19) . 3_665
C1 N1 Li 91.2(2) . .
Si N1 Li 139.6(2) . .
Li N1 Li 73.6(3) 3_665 .
C15 N2 C16 108.9(3) . .
C15 N2 Si 117.2(2) . .
C16 N2 Si 118.5(2) . .
C15 N2 Li 114.8(3) . 3_665
C16 N2 Li 110.3(3) . 3_665
Si N2 Li 85.26(18) . 3_665
N1 Si N2 102.18(13) . .
N1 Si C13 113.58(17) . .
N2 Si C13 111.23(17) . .
N1 Si C14 117.54(16) . .
N2 Si C14 107.56(16) . .
C13 Si C14 104.70(19) . .
N1 Si Li 49.29(15) . 3_665
N2 Si Li 52.91(15) . 3_665
C13 Si Li 128.22(19) . 3_665
C14 Si Li 126.84(18) . 3_665
C2 C1 N1 121.2(3) . .
C2 C1 C6 118.3(3) . .
N1 C1 C6 120.5(3) . .
C3 C2 C1 119.6(3) . .
C3 C2 C10 118.9(3) . .
C1 C2 C10 121.4(3) . .
C4 C3 C2 121.3(3) . .
C4 C3 H3 119.3 . .
C2 C3 H3 119.3 . .
C3 C4 C5 119.9(3) . .
C3 C4 H4 120.1 . .
C5 C4 H4 120.1 . .
C4 C5 C6 121.1(3) . .
C4 C5 H5 119.5 . .
C6 C5 H5 119.5 . .
C5 C6 C1 119.7(3) . .
C5 C6 C7 119.7(3) . .
C1 C6 C7 120.6(3) . .
C9 C7 C6 111.8(3) . .
C9 C7 C8 110.3(3) . .
C6 C7 C8 113.6(3) . .
C9 C7 H7 106.9 . .
C6 C7 H7 106.9 . .
C8 C7 H7 106.9 . .
C7 C8 H8A 109.5 . .
C7 C8 H8B 109.5 . .
H8A C8 H8B 109.5 . .
C7 C8 H8C 109.5 . .
H8A C8 H8C 109.5 . .
H8B C8 H8C 109.5 . .
C7 C9 H9A 109.5 . .
C7 C9 H9B 109.5 . .
H9A C9 H9B 109.5 . .
C7 C9 H9C 109.5 . .
H9A C9 H9C 109.5 . .
H9B C9 H9C 109.5 . .
C2 C10 C12 111.4(3) . .
C2 C10 C11 113.0(3) . .
C12 C10 C11 110.3(3) . .
C2 C10 H10 107.3 . .
C12 C10 H10 107.3 . .
C11 C10 H10 107.3 . .
C10 C11 H11A 109.5 . .
C10 C11 H11B 109.5 . .
H11A C11 H11B 109.5 . .
C10 C11 H11C 109.5 . .
H11A C11 H11C 109.5 . .
H11B C11 H11C 109.5 . .
C10 C12 H12A 109.5 . .
C10 C12 H12B 109.5 . .
H12A C12 H12B 109.5 . .
C10 C12 H12C 109.5 . .
H12A C12 H12C 109.5 . .
H12B C12 H12C 109.5 . .
Si C13 H13A 109.5 . .
Si C13 H13B 109.5 . .
H13A C13 H13B 109.5 . .
Si C13 H13C 109.5 . .
H13A C13 H13C 109.5 . .
H13B C13 H13C 109.5 . .
Si C14 H14A 109.5 . .
Si C14 H14B 109.5 . .
H14A C14 H14B 109.5 . .
Si C14 H14C 109.5 . .
H14A C14 H14C 109.5 . .
H14B C14 H14C 109.5 . .
N2 C15 H15A 109.5 . .
N2 C15 H15B 109.5 . .
H15A C15 H15B 109.5 . .
N2 C15 H15C 109.5 . .
H15A C15 H15C 109.5 . .
H15B C15 H15C 109.5 . .
N2 C16 H16A 109.5 . .
N2 C16 H16B 109.5 . .
H16A C16 H16B 109.5 . .
N2 C16 H16C 109.5 . .
H16A C16 H16C 109.5 . .
H16B C16 H16C 109.5 . .

loop_
_geom_bond_atom_site_label_1
_geom_bond_atom_site_label_2
_geom_bond_distance
_geom_bond_site_symmetry_2
Li N1 2.019(6) 3_665
Li N1 2.018(6) .
Li N2 2.131(6) 3_665
Li Li 2.419(11) 3_665
Li Si 2.663(5) 3_665
N1 C1 1.410(4) .
N1 Si 1.687(3) .
N1 Li 2.019(6) 3_665
N2 C15 1.464(5) .
N2 C16 1.466(5) .
N2 Si 1.782(3) .
N2 Li 2.131(6) 3_665
Si C13 1.870(4) .
Si C14 1.876(4) .
Si Li 2.663(5) 3_665
C1 C2 1.420(5) .
C1 C6 1.421(5) .
C2 C3 1.392(5) .
C2 C10 1.522(5) .
C3 C4 1.371(6) .
C3 H3 0.9300 .
C4 C5 1.379(5) .
C4 H4 0.9300 .
C5 C6 1.390(5) .
C5 H5 0.9300 .
C6 C7 1.517(5) .
C7 C9 1.515(5) .
C7 C8 1.533(5) .
C7 H7 0.9800 .
C8 H8A 0.9600 .
C8 H8B 0.9600 .
C8 H8C 0.9600 .
C9 H9A 0.9600 .
C9 H9B 0.9600 .
C9 H9C 0.9600 .
C10 C12 1.531(5) .
C10 C11 1.517(6) .
C10 H10 0.9800 .
C11 H11A 0.9600 .
C11 H11B 0.9600 .
C11 H11C 0.9600 .
C12 H12A 0.9600 .
C12 H12B 0.9600 .
C12 H12C 0.9600 .
C13 H13A 0.9600 .
C13 H13B 0.9600 .
C13 H13C 0.9600 .
C14 H14A 0.9600 .
C14 H14B 0.9600 .
C14 H14C 0.9600 .
C15 H15A 0.9600 .
C15 H15B 0.9600 .
C15 H15C 0.9600 .
C16 H16A 0.9600 .
C16 H16B 0.9600 .
C16 H16C 0.9600 .

loop_
_geom_torsion_atom_site_label_1
_geom_torsion_atom_site_label_2
_geom_torsion_atom_site_label_3
_geom_torsion_atom_site_label_4
_geom_torsion
_geom_torsion_site_symmetry_1
_geom_torsion_site_symmetry_4
N1 Li N1 C1 -135.2(3) 3_665 .
N2 Li N1 C1 -38.1(5) 3_665 .
Li Li N1 C1 -135.2(3) 3_665 .
Si Li N1 C1 -102.2(4) 3_665 .
N1 Li N1 Si 72.2(4) 3_665 .
N2 Li N1 Si 169.2(3) 3_665 .
Li Li N1 Si 72.2(4) 3_665 .
Si Li N1 Si 105.2(4) 3_665 .
N1 Li N1 Li 0.0 3_665 3_665
N2 Li N1 Li 97.1(5) 3_665 3_665
Si Li N1 Li 33.0(2) 3_665 3_665
C1 N1 Si N2 146.6(2) . .
Li N1 Si N2 -1.1(2) 3_665 .
Li N1 Si N2 -67.1(3) . .
C1 N1 Si C13 26.7(3) . .
Li N1 Si C13 -121.0(2) 3_665 .
Li N1 Si C13 173.0(3) . .
C1 N1 Si C14 -96.0(3) . .
Li N1 Si C14 116.3(2) 3_665 .
Li N1 Si C14 50.3(4) . .
C1 N1 Si Li 147.7(3) . 3_665
Li N1 Si Li -66.0(4) . 3_665
C15 N2 Si N1 -114.5(3) . .
C16 N2 Si N1 111.6(3) . .
Li N2 Si N1 1.1(2) 3_665 .
C15 N2 Si C13 7.1(3) . .
C16 N2 Si C13 -126.9(3) . .
Li N2 Si C13 122.6(2) 3_665 .
C15 N2 Si C14 121.2(3) . .
C16 N2 Si C14 -12.8(3) . .
Li N2 Si C14 -123.3(2) 3_665 .
C15 N2 Si Li -115.5(3) . 3_665
C16 N2 Si Li 110.6(3) . 3_665
Si N1 C1 C2 91.5(3) . .
Li N1 C1 C2 -135.8(3) 3_665 .
Li N1 C1 C2 -67.4(3) . .
Si N1 C1 C6 -92.6(3) . .
Li N1 C1 C6 40.1(5) 3_665 .
Li N1 C1 C6 108.5(3) . .
N1 C1 C2 C3 172.8(3) . .
C6 C1 C2 C3 -3.2(5) . .
N1 C1 C2 C10 -11.0(5) . .
C6 C1 C2 C10 173.0(3) . .
C1 C2 C3 C4 0.1(6) . .
C10 C2 C3 C4 -176.2(4) . .
C2 C3 C4 C5 2.7(6) . .
C3 C4 C5 C6 -2.3(6) . .
C4 C5 C6 C1 -0.9(6) . .
C4 C5 C6 C7 179.5(4) . .
C2 C1 C6 C5 3.6(5) . .
N1 C1 C6 C5 -172.4(3) . .
C2 C1 C6 C7 -176.8(3) . .
N1 C1 C6 C7 7.2(5) . .
C5 C6 C7 C9 87.9(4) . .
C1 C6 C7 C9 -91.7(4) . .
C5 C6 C7 C8 -37.7(5) . .
C1 C6 C7 C8 142.7(3) . .
C3 C2 C10 C12 60.6(5) . .
C1 C2 C10 C12 -115.7(4) . .
C3 C2 C10 C11 -64.3(4) . .
C1 C2 C10 C11 119.4(4) . .
